data_7114414
loop_
_publ_author_name
'Thurston, John H.'
'Marlier, Elodie M.'
'Whitmire, Kenton H.'

_publ_section_title
;
 Towards a molecular model for bismuth(iii) subsalicylate. Synthesis and
 solid-state structure of [Bi(Hsal)3(bipy)(C7H8]2 and
 [Bi(Hsal)(sal)(1,10-phenanthroline)(C7H8]2
;
_journal_issue 23
_journal_name_full 'Chemical Communications'
_journal_page_first 2834
_journal_paper_doi 10.1039/b209188g
_journal_year 2002
_chemical_formula_moiety Bi2(sal)2(salH)2(1,10-phenanthroline)2(tol)2
_chemical_formula_sum 'C66 H48 Bi2 N4 O12'
_chemical_formula_weight 1507.04
_chemical_name_systematic
; 
? 
;
_space_group_IT_number 14
_symmetry_cell_setting monoclinic
_symmetry_space_group_name_Hall '-P 2yn'
_symmetry_space_group_name_H-M 'P 1 21/n 1'
_atom_sites_solution_hydrogens geom
_atom_sites_solution_primary direct
_atom_sites_solution_secondary difmap
_audit_creation_method SHELXL-97
_cell_angle_alpha 90.00
_cell_angle_beta 107.167(4)
_cell_angle_gamma 90.00
_cell_formula_units_Z 2
_cell_length_a 10.022(2)
_cell_length_b 24.530(5)
_cell_length_c 12.195(3)
_cell_measurement_reflns_used 865
_cell_measurement_temperature 273(2)
_cell_measurement_theta_max 46.328
_cell_measurement_theta_min 4.822
_cell_volume 2864.4(11)
_computing_cell_refinement 'SHELXTL 6.10 (Bruker AXS, 2001)'
_computing_data_collection 'SHELXTL 6.10 (Bruker AXS, 2001)'
_computing_data_reduction 'SHELXTL 6.10 (Bruker AXS, 2001)'
_computing_molecular_graphics 'SHELXTL 6.10 (Bruker AXS, 2001)'
_computing_publication_material 'SHELXTL 6.10 (Bruker AXS, 2001)'
_computing_structure_refinement 'SHELXL-97 (Sheldrick, 1997)'
_computing_structure_solution 'SHELXS-97 (Sheldrick, 1990)'
_diffrn_ambient_temperature 273(2)
_diffrn_measured_fraction_theta_full 0.998
_diffrn_measured_fraction_theta_max 0.998
_diffrn_measurement_device_type 'Bruker SMART 1K; CCD'
_diffrn_radiation_monochromator graphite
_diffrn_radiation_source 'normal-focus sealed tube'
_diffrn_radiation_type MoK\a
_diffrn_radiation_wavelength 0.71073
_diffrn_reflns_av_R_equivalents 0.0464
_diffrn_reflns_av_sigmaI/netI 0.0424
_diffrn_reflns_limit_h_max 10
_diffrn_reflns_limit_h_min -11
_diffrn_reflns_limit_k_max 27
_diffrn_reflns_limit_k_min -26
_diffrn_reflns_limit_l_max 10
_diffrn_reflns_limit_l_min -13
_diffrn_reflns_number 12698
_diffrn_reflns_theta_full 23.28
_diffrn_reflns_theta_max 23.28
_diffrn_reflns_theta_min 1.66
_exptl_absorpt_coefficient_mu 6.204
_exptl_absorpt_correction_T_max 1.000000
_exptl_absorpt_correction_T_min 0.829181
_exptl_absorpt_correction_type 'empirical with SADABS'
_exptl_crystal_colour colorless
_exptl_crystal_density_diffrn 1.747
_exptl_crystal_density_method 'not measured'
_exptl_crystal_description 'thin plate'
_exptl_crystal_F_000 1468
_exptl_crystal_size_max 0.32
_exptl_crystal_size_mid 0.25
_exptl_crystal_size_min 0.11
_refine_diff_density_max 0.601
_refine_diff_density_min -0.395
_refine_diff_density_rms 0.082
_refine_ls_extinction_method none
_refine_ls_goodness_of_fit_ref 0.973
_refine_ls_hydrogen_treatment 'riding model'
_refine_ls_matrix_type full
_refine_ls_number_parameters 344
_refine_ls_number_reflns 4113
_refine_ls_number_restraints 3
_refine_ls_restrained_S_all 0.973
_refine_ls_R_factor_all 0.0422
_refine_ls_R_factor_gt 0.0281
_refine_ls_shift/su_max 0.001
_refine_ls_shift/su_mean 0.000
_refine_ls_structure_factor_coef Fsqd
_refine_ls_weighting_details 'calc w=1/[\s^2^(Fo^2^)+(0.0328P)^2^+0.0000P] where P=(Fo^2^+2Fc^2^)/3'
_refine_ls_weighting_scheme calc
_refine_ls_wR_factor_gt 0.0616
_refine_ls_wR_factor_ref 0.0652
_reflns_number_gt 3167
_reflns_number_total 4113
_reflns_threshold_expression >2sigma(I)
_cod_data_source_file b209188g.txt
_cod_data_source_block 3
_cod_original_cell_volume 2864.3(10)
_cod_original_sg_symbol_H-M P2(1)/n
_cod_database_code 7114414

loop_
_symmetry_equiv_pos_as_xyz
'x, y, z'
'-x+1/2, y+1/2, -z+1/2'
'-x, -y, -z'
'x-1/2, -y-1/2, z-1/2'

loop_
_atom_site_label
_atom_site_type_symbol
_atom_site_fract_x
_atom_site_fract_y
_atom_site_fract_z
_atom_site_U_iso_or_equiv
_atom_site_adp_type
_atom_site_occupancy
_atom_site_symmetry_multiplicity
_atom_site_calc_flag
_atom_site_refinement_flags
Bi1 Bi -0.92349(2) 0.528156(8) -0.330547(18) 0.05090(10) Uani 1 1 d .
N1 N -0.6775(4) 0.48398(17) -0.2840(4) 0.0498(11) Uani 1 1 d .
C1 C -0.6535(6) 0.4402(3) -0.3377(5) 0.0641(16) Uani 1 1 d .
H1A H -0.7281 0.4245 -0.3931 0.077 Uiso 1 1 calc R
N2 N -0.7248(4) 0.57381(19) -0.1684(4) 0.0537(12) Uani 1 1 d .
C2 C -0.5217(7) 0.4160(3) -0.3157(6) 0.0791(19) Uani 1 1 d .
H2A H -0.5095 0.3853 -0.3565 0.095 Uiso 1 1 calc R
C3 C -0.4113(7) 0.4381(3) -0.2337(6) 0.0723(18) Uani 1 1 d .
H3A H -0.3230 0.4226 -0.2182 0.087 Uiso 1 1 calc R
C4 C -0.4323(6) 0.4841(2) -0.1735(5) 0.0570(16) Uani 1 1 d .
C5 C -0.3233(6) 0.5101(3) -0.0835(6) 0.0702(19) Uani 1 1 d .
H5A H -0.2331 0.4961 -0.0648 0.084 Uiso 1 1 calc R
C6 C -0.3476(6) 0.5526(3) -0.0279(5) 0.0705(18) Uani 1 1 d .
H6A H -0.2753 0.5676 0.0306 0.085 Uiso 1 1 calc R
C7 C -0.4832(5) 0.5762(3) -0.0553(5) 0.0578(15) Uani 1 1 d .
C8 C -0.5114(7) 0.6230(3) -0.0006(5) 0.0777(19) Uani 1 1 d .
H8A H -0.4402 0.6394 0.0568 0.093 Uiso 1 1 calc R
C9 C -0.6419(7) 0.6447(3) -0.0305(6) 0.083(2) Uani 1 1 d .
H9A H -0.6612 0.6761 0.0048 0.100 Uiso 1 1 calc R
C10 C -0.7454(6) 0.6186(3) -0.1155(5) 0.0686(17) Uani 1 1 d .
H10A H -0.8347 0.6335 -0.1364 0.082 Uiso 1 1 calc R
C11 C -0.5939(5) 0.5529(2) -0.1400(5) 0.0517(14) Uani 1 1 d .
C12 C -0.5688(5) 0.5059(2) -0.2009(5) 0.0497(14) Uani 1 1 d .
O21 O -1.2311(6) 0.6625(2) -0.1852(6) 0.127(2) Uani 1 1 d .
O22 O -1.0687(5) 0.59171(18) -0.2407(4) 0.0843(13) Uani 1 1 d .
O23 O -1.1712(4) 0.53162(19) -0.3700(4) 0.0742(12) Uani 1 1 d .
C21 C -1.3348(6) 0.6400(2) -0.2600(4) 0.107(3) Uani 1 1 d G
C22 C -1.4659(7) 0.6633(2) -0.2775(5) 0.115(3) Uani 1 1 d G
H22A H -1.4759 0.6942 -0.2364 0.138 Uiso 1 1 calc R
C23 C -1.5819(5) 0.6405(3) -0.3564(6) 0.128(4) Uani 1 1 d G
H23A H -1.6696 0.6561 -0.3681 0.154 Uiso 1 1 calc R
C24 C -1.5669(4) 0.5943(3) -0.4178(5) 0.123(3) Uani 1 1 d G
H24A H -1.6446 0.5791 -0.4706 0.147 Uiso 1 1 calc R
C25 C -1.4359(5) 0.5710(2) -0.4004(4) 0.089(3) Uani 1 1 d G
H25A H -1.4259 0.5401 -0.4415 0.106 Uiso 1 1 calc R
C26 C -1.3198(4) 0.5938(2) -0.3214(4) 0.080(2) Uani 1 1 d G
C27 C -1.1793(6) 0.5709(3) -0.3094(6) 0.0690(18) Uani 1 1 d .
O31 O -0.9352(4) 0.47371(16) -0.1990(3) 0.0632(10) Uani 1 1 d .
O32 O -0.9823(4) 0.45302(16) -0.4373(3) 0.0583(10) Uani 1 1 d .
O33 O -1.0911(5) 0.37915(19) -0.5048(4) 0.0925(15) Uani 1 1 d .
C31 C -1.0014(3) 0.42530(13) -0.2078(3) 0.0545(15) Uani 1 1 d G
C32 C -1.0106(4) 0.40584(18) -0.1033(3) 0.0638(16) Uani 1 1 d G
H32A H -0.9734 0.4260 -0.0367 0.077 Uiso 1 1 calc R
C33 C -1.0756(4) 0.35622(19) -0.0982(3) 0.082(2) Uani 1 1 d G
H33A H -1.0818 0.3432 -0.0283 0.098 Uiso 1 1 calc R
C34 C -1.1313(4) 0.32607(14) -0.1978(4) 0.088(2) Uani 1 1 d G
H34A H -1.1748 0.2929 -0.1944 0.106 Uiso 1 1 calc R
C35 C -1.1221(4) 0.34553(15) -0.3023(3) 0.0744(18) Uani 1 1 d G
H35A H -1.1594 0.3254 -0.3689 0.089 Uiso 1 1 calc R
C36 C -1.0571(4) 0.39515(16) -0.3074(3) 0.0532(14) Uani 1 1 d G
C37 C -1.0451(5) 0.4091(3) -0.4224(5) 0.0560(15) Uani 1 1 d .
C41 C -0.9561(9) 0.7495(3) -0.2438(14) 0.192(8) Uani 1 1 d GD
H41A H -1.0312 0.7327 -0.2967 0.231 Uiso 1 1 calc R
C42 C -0.9618(11) 0.7604(4) -0.1334(16) 0.209(9) Uani 1 1 d G
H42A H -1.0407 0.7509 -0.1124 0.251 Uiso 1 1 calc R
C43 C -0.8495(18) 0.7854(5) -0.0544(9) 0.183(5) Uani 1 1 d G
H43A H -0.8533 0.7927 0.0194 0.219 Uiso 1 1 calc R
C44 C -0.7316(12) 0.7996(3) -0.0858(11) 0.280(16) Uani 1 1 d G
H44A H -0.6564 0.8164 -0.0330 0.335 Uiso 1 1 calc R
C45 C -0.7259(8) 0.7888(4) -0.1962(14) 0.210(10) Uani 1 1 d GD
H45A H -0.6470 0.7983 -0.2173 0.253 Uiso 1 1 calc R
C46 C -0.8382(15) 0.7637(5) -0.2753(9) 0.39(3) Uani 1 1 d GD
C47 C -0.832(3) 0.7547(9) -0.356(3) 0.54(3) Uani 1 1 d D
H47A H -0.7433 0.7668 -0.3624 0.808 Uiso 1 1 calc R
H47B H -0.9058 0.7729 -0.4123 0.808 Uiso 1 1 calc R
H47C H -0.8402 0.7161 -0.3681 0.808 Uiso 1 1 calc R

loop_
_atom_site_aniso_label
_atom_site_aniso_U_11
_atom_site_aniso_U_22
_atom_site_aniso_U_33
_atom_site_aniso_U_23
_atom_site_aniso_U_13
_atom_site_aniso_U_12
Bi1 0.04339(13) 0.05458(15) 0.04576(14) -0.00147(12) -0.00068(9) 0.00002(11)
N1 0.044(3) 0.053(3) 0.050(3) -0.004(2) 0.010(2) 0.002(2)
C1 0.054(4) 0.066(4) 0.067(4) -0.008(3) 0.009(3) 0.004(3)
N2 0.041(3) 0.066(3) 0.049(3) -0.007(3) 0.004(2) 0.003(2)
C2 0.087(5) 0.064(4) 0.085(5) -0.002(4) 0.024(4) 0.026(4)
C3 0.059(4) 0.079(5) 0.075(5) 0.016(4) 0.014(4) 0.021(4)
C4 0.047(3) 0.063(4) 0.055(4) 0.022(3) 0.006(3) 0.006(3)
C5 0.040(3) 0.088(5) 0.074(5) 0.029(4) 0.003(3) 0.008(3)
C6 0.055(4) 0.086(5) 0.057(4) 0.003(4) -0.004(3) -0.014(4)
C7 0.043(3) 0.079(4) 0.044(3) 0.008(3) 0.001(3) -0.008(3)
C8 0.064(5) 0.100(5) 0.057(4) -0.020(4) -0.001(4) -0.029(4)
C9 0.081(5) 0.081(5) 0.083(5) -0.036(4) 0.017(4) -0.019(4)
C10 0.063(4) 0.072(4) 0.062(4) -0.014(4) 0.006(3) 0.001(3)
C11 0.047(3) 0.061(4) 0.044(3) 0.004(3) 0.010(3) -0.006(3)
C12 0.043(3) 0.056(4) 0.046(3) 0.012(3) 0.006(3) -0.001(3)
O21 0.107(4) 0.113(5) 0.156(6) -0.018(4) 0.033(4) -0.003(4)
O22 0.075(3) 0.080(3) 0.091(3) -0.012(3) 0.014(3) 0.004(3)
O23 0.051(2) 0.084(3) 0.081(3) -0.007(3) 0.010(2) 0.002(2)
C21 0.087(6) 0.112(7) 0.129(8) 0.048(7) 0.042(6) -0.003(6)
C22 0.106(6) 0.109(7) 0.148(9) 0.051(6) 0.063(7) 0.036(6)
C23 0.098(7) 0.138(9) 0.169(10) 0.069(8) 0.070(7) 0.039(6)
C24 0.084(6) 0.153(9) 0.131(8) 0.071(7) 0.031(5) 0.018(6)
C25 0.021(3) 0.153(7) 0.085(5) 0.061(5) 0.005(3) 0.008(4)
C26 0.089(5) 0.072(5) 0.089(5) 0.034(4) 0.043(5) 0.022(4)
C27 0.051(4) 0.082(5) 0.071(5) 0.018(4) 0.014(4) 0.007(4)
O31 0.058(2) 0.076(3) 0.047(2) 0.003(2) 0.0025(19) -0.003(2)
O32 0.064(2) 0.057(2) 0.049(2) -0.0023(19) 0.010(2) -0.012(2)
O33 0.117(4) 0.083(3) 0.077(3) -0.020(3) 0.028(3) -0.042(3)
C31 0.034(3) 0.066(4) 0.060(4) 0.017(3) 0.009(3) 0.008(3)
C32 0.043(3) 0.083(5) 0.063(4) 0.011(4) 0.012(3) 0.002(3)
C33 0.070(4) 0.105(6) 0.078(5) 0.021(5) 0.032(4) 0.012(4)
C34 0.087(5) 0.072(5) 0.114(6) 0.018(5) 0.043(5) -0.007(4)
C35 0.076(4) 0.063(4) 0.084(5) 0.002(4) 0.023(4) -0.004(3)
C36 0.044(3) 0.054(4) 0.056(4) 0.005(3) 0.006(3) 0.009(3)
C37 0.042(3) 0.057(4) 0.062(4) -0.005(3) 0.005(3) 0.002(3)
C41 0.120(10) 0.094(8) 0.34(2) 0.064(12) 0.026(12) 0.032(8)
C42 0.160(13) 0.095(10) 0.32(3) 0.093(13) -0.017(13) -0.007(8)
C43 0.203(15) 0.097(10) 0.227(15) 0.029(10) 0.032(16) 0.044(10)
C44 0.144(15) 0.075(8) 0.55(5) 0.075(16) -0.004(16) 0.005(9)
C45 0.106(11) 0.130(13) 0.39(3) 0.069(15) 0.067(13) 0.016(9)
C46 0.24(3) 0.126(18) 0.84(10) 0.20(3) 0.20(4) 0.108(18)
C47 0.71(7) 0.33(3) 0.44(4) 0.01(3) -0.04(4) 0.41(4)

loop_
_atom_type_symbol
_atom_type_description
_atom_type_scat_dispersion_real
_atom_type_scat_dispersion_imag
_atom_type_scat_source
C C 0.0033 0.0016 'International Tables Vol C Tables 4.2.6.8 and 6.1.1.4'
H H 0.0000 0.0000 'International Tables Vol C Tables 4.2.6.8 and 6.1.1.4'
N N 0.0061 0.0033 'International Tables Vol C Tables 4.2.6.8 and 6.1.1.4'
O O 0.0106 0.0060 'International Tables Vol C Tables 4.2.6.8 and 6.1.1.4'
Bi Bi -4.1077 10.2566 'International Tables Vol C Tables 4.2.6.8 and 6.1.1.4'

loop_
_geom_angle_atom_site_label_1
_geom_angle_atom_site_label_2
_geom_angle_atom_site_label_3
_geom_angle
_geom_angle_site_symmetry_1
_geom_angle_site_symmetry_3
O31 Bi1 O32 81.77(14) . .
O31 Bi1 O23 83.60(15) . .
O32 Bi1 O23 80.31(15) . .
O31 Bi1 O22 83.98(15) . .
O32 Bi1 O22 131.26(14) . .
O23 Bi1 O22 51.84(15) . .
O31 Bi1 N1 80.36(14) . .
O32 Bi1 N1 81.57(13) . .
O23 Bi1 N1 157.29(14) . .
O22 Bi1 N1 140.82(15) . .
O31 Bi1 N2 84.09(14) . .
O32 Bi1 N2 143.84(14) . .
O23 Bi1 N2 130.81(15) . .
O22 Bi1 N2 79.60(14) . .
N1 Bi1 N2 63.28(14) . .
O31 Bi1 O32 143.93(13) . 3_364
O32 Bi1 O32 65.59(15) . 3_364
O23 Bi1 O32 76.44(14) . 3_364
O22 Bi1 O32 105.68(13) . 3_364
N1 Bi1 O32 108.10(13) . 3_364
N2 Bi1 O32 131.48(13) . 3_364
O31 Bi1 C27 84.89(16) . .
O32 Bi1 C27 105.4(2) . .
O23 Bi1 C27 25.24(16) . .
O22 Bi1 C27 26.72(17) . .
N1 Bi1 C27 162.62(17) . .
N2 Bi1 C27 106.2(2) . .
O32 Bi1 C27 89.24(16) 3_364 .
C1 N1 C12 118.0(5) . .
C1 N1 Bi1 122.1(3) . .
C12 N1 Bi1 119.9(3) . .
N1 C1 C2 123.4(6) . .
C10 N2 C11 118.0(5) . .
C10 N2 Bi1 122.2(4) . .
C11 N2 Bi1 119.8(4) . .
C3 C2 C1 119.1(6) . .
C2 C3 C4 119.4(6) . .
C3 C4 C12 117.8(5) . .
C3 C4 C5 123.9(6) . .
C12 C4 C5 118.2(6) . .
C6 C5 C4 122.1(6) . .
C5 C6 C7 121.0(6) . .
C11 C7 C8 117.5(5) . .
C11 C7 C6 120.1(6) . .
C8 C7 C6 122.4(6) . .
C9 C8 C7 120.5(6) . .
C8 C9 C10 117.9(6) . .
N2 C10 C9 123.9(6) . .
N2 C11 C7 122.2(6) . .
N2 C11 C12 118.5(5) . .
C7 C11 C12 119.4(5) . .
N1 C12 C4 122.2(6) . .
N1 C12 C11 118.6(5) . .
C4 C12 C11 119.2(5) . .
C27 O22 Bi1 88.2(4) . .
C27 O23 Bi1 99.0(4) . .
O21 C21 C22 117.5(5) . .
O21 C21 C26 122.5(5) . .
C22 C21 C26 120.0 . .
C21 C22 C23 120.0 . .
C22 C23 C24 120.0 . .
C25 C24 C23 120.0 . .
C24 C25 C26 120.0 . .
C25 C26 C21 120.0 . .
C25 C26 C27 119.4(5) . .
C21 C26 C27 120.5(5) . .
O23 C27 O22 120.5(6) . .
O23 C27 C26 117.8(6) . .
O22 C27 C26 121.7(7) . .
O23 C27 Bi1 55.8(3) . .
O22 C27 Bi1 65.1(3) . .
C26 C27 Bi1 169.6(5) . .
C31 O31 Bi1 129.1(3) . .
C37 O32 Bi1 131.7(4) . .
C37 O32 Bi1 104.6(3) . 3_364
Bi1 O32 Bi1 114.41(15) . 3_364
O31 C31 C32 113.2(3) . .
O31 C31 C36 126.8(3) . .
C32 C31 C36 120.0 . .
C31 C32 C33 120.0 . .
C34 C33 C32 120.0 . .
C35 C34 C33 120.0 . .
C34 C35 C36 120.0 . .
C35 C36 C31 120.0 . .
C35 C36 C37 114.4(4) . .
C31 C36 C37 125.4(4) . .
O33 C37 O32 118.1(6) . .
O33 C37 C36 121.5(5) . .
O32 C37 C36 120.4(5) . .
C42 C41 C46 120.0 . .
C41 C42 C43 120.0 . .
C42 C43 C44 120.0 . .
C45 C44 C43 120.0 . .
C46 C45 C44 120.0 . .
C47 C46 C45 119.4(7) . .
C47 C46 C41 120.5(7) . .
C45 C46 C41 120.0 . .

loop_
_geom_bond_atom_site_label_1
_geom_bond_atom_site_label_2
_geom_bond_distance
_geom_bond_site_symmetry_2
Bi1 O31 2.117(4) .
Bi1 O32 2.233(4) .
Bi1 O23 2.387(4) .
Bi1 O22 2.587(4) .
Bi1 N1 2.598(4) .
Bi1 N2 2.609(4) .
Bi1 O32 2.747(4) 3_364
Bi1 C27 2.851(6) .
N1 C1 1.317(7) .
N1 C12 1.360(6) .
C1 C2 1.400(8) .
N2 C10 1.321(7) .
N2 C11 1.355(6) .
C2 C3 1.366(8) .
C3 C4 1.396(8) .
C4 C12 1.414(7) .
C4 C5 1.448(8) .
C5 C6 1.305(9) .
C6 C7 1.423(8) .
C7 C11 1.396(7) .
C7 C8 1.398(8) .
C8 C9 1.359(8) .
C9 C10 1.388(8) .
C11 C12 1.434(8) .
O21 C21 1.287(7) .
O22 C27 1.282(7) .
O23 C27 1.231(8) .
C21 C22 1.3900 .
C21 C26 1.3900 .
C22 C23 1.3900 .
C23 C24 1.3900 .
C24 C25 1.3900 .
C25 C26 1.3900 .
C26 C27 1.484(7) .
O31 C31 1.349(5) .
O32 C37 1.287(6) .
O32 Bi1 2.747(4) 3_364
O33 C37 1.219(6) .
C31 C32 1.3900 .
C31 C36 1.3900 .
C32 C33 1.3900 .
C33 C34 1.3900 .
C34 C35 1.3900 .
C35 C36 1.3900 .
C36 C37 1.484(7) .
C41 C42 1.3900 .
C41 C46 1.3900 .
C42 C43 1.3900 .
C43 C44 1.3900 .
C44 C45 1.3900 .
C45 C46 1.3900 .
C46 C47 1.03(4) .
